data_7113398
loop_
_publ_author_name
'Dubs, Christian'
'Inagaki, Akiko'
'Akita, Munetaka'

_publ_section_title
;
 Selective synthesis of isomeric heterodinuclear complexes with switched
 metal arrangements via proton-induced reversible metal migration.
;
_journal_issue 23
_journal_name_full 'Chemical communications (Cambridge, England)'
_journal_page_first 2760
_journal_page_last 2761
_journal_paper_doi 10.1039/b409514f
_journal_year 2004
_chemical_formula_sum 'C60 H62 Cl4 Ir2 N6 P2'
_chemical_formula_weight 1455.30
_chemical_name_common 'compound 8'
_chemical_name_systematic
;
?
;
_space_group_IT_number 2
_symmetry_space_group_name_Hall '-P 1'
_symmetry_space_group_name_H-M 'P -1'
_atom_sites_solution_hydrogens geom
_atom_sites_solution_primary direct
_atom_sites_solution_secondary difmap
_audit_creation_method SHELXL-97
_cell_angle_alpha 78.51(6)
_cell_angle_beta 85.37(6)
_cell_angle_gamma 71.38(6)
_cell_formula_units_Z 2
_cell_length_a 11.130(18)
_cell_length_b 14.56(2)
_cell_length_c 18.75(2)
_cell_measurement_reflns_used 11494
_cell_measurement_temperature 213
_cell_measurement_theta_max 27.5
_cell_measurement_theta_min 3.0
_cell_volume 2821(7)
_computing_cell_refinement PROCESS-AUTO
_computing_data_collection PROCESS-AUTO
_computing_data_reduction 'teXsan Ver. 1.11'
_computing_molecular_graphics 'teXsan Ver. 1.11'
_computing_publication_material 'teXsan Ver. 1.11'
_computing_structure_refinement 'SHELXL-97 (Sheldrick, 1997)'
_computing_structure_solution 'SHELXS-97 (Sheldrick, 1990)'
_diffrn_ambient_temperature 213
_diffrn_detector_area_resol_mean 10.00
_diffrn_measured_fraction_theta_full 0.767
_diffrn_measured_fraction_theta_max 0.767
_diffrn_measurement_device_type 'Rigaku RAXIS-IV Imaging Plate'
_diffrn_measurement_method \w
_diffrn_radiation_monochromator graphite
_diffrn_radiation_source 'fine-focus sealed tube'
_diffrn_radiation_type MoK\a
_diffrn_radiation_wavelength 0.71075
_diffrn_reflns_av_R_equivalents 0.1296
_diffrn_reflns_av_sigmaI/netI 0.3247
_diffrn_reflns_limit_h_max 13
_diffrn_reflns_limit_h_min -14
_diffrn_reflns_limit_k_max 18
_diffrn_reflns_limit_k_min -18
_diffrn_reflns_limit_l_max 22
_diffrn_reflns_limit_l_min -23
_diffrn_reflns_number 14895
_diffrn_reflns_theta_full 27.48
_diffrn_reflns_theta_max 27.48
_diffrn_reflns_theta_min 3.00
_exptl_absorpt_coefficient_mu 5.001
_exptl_absorpt_correction_T_max 1.000
_exptl_absorpt_correction_T_min 0.604
_exptl_absorpt_correction_type multi-scan
_exptl_absorpt_process_details '(Higashi, 1995)'
_exptl_crystal_colour 'pale yellow'
_exptl_crystal_density_diffrn 1.712
_exptl_crystal_density_method 'not measured'
_exptl_crystal_description plate
_exptl_crystal_F_000 1432
_exptl_crystal_size_max 0.10
_exptl_crystal_size_mid 0.10
_exptl_crystal_size_min 0.02
_refine_diff_density_max 1.934
_refine_diff_density_min -1.521
_refine_diff_density_rms 0.163
_refine_ls_extinction_method none
_refine_ls_goodness_of_fit_ref 0.694
_refine_ls_hydrogen_treatment mixed
_refine_ls_matrix_type full
_refine_ls_number_parameters 627
_refine_ls_number_reflns 9937
_refine_ls_number_restraints 0
_refine_ls_restrained_S_all 0.694
_refine_ls_R_factor_all 0.2282
_refine_ls_R_factor_gt 0.0727
_refine_ls_shift/su_max 0.006
_refine_ls_shift/su_mean 0.000
_refine_ls_structure_factor_coef Fsqd
_refine_ls_weighting_details 'calc w=1/[\s^2^(Fo^2^)+(0.1000P)^2^+0.0000P] where P=(Fo^2^+2Fc^2^)/3'
_refine_ls_weighting_scheme calc
_refine_ls_wR_factor_gt 0.1586
_refine_ls_wR_factor_ref 0.2076
_reflns_number_gt 2858
_reflns_number_total 9937
_reflns_threshold_expression >2sigma(I)
_cod_data_source_file b409514f.txt
_cod_data_source_block compound_8
_cod_original_cell_volume 2823(7)
_cod_database_code 7113398

loop_
_symmetry_equiv_pos_as_xyz
'x, y, z'
'-x, -y, -z'

loop_
_atom_site_label
_atom_site_type_symbol
_atom_site_fract_x
_atom_site_fract_y
_atom_site_fract_z
_atom_site_U_iso_or_equiv
_atom_site_adp_type
_atom_site_occupancy
_atom_site_symmetry_multiplicity
_atom_site_calc_flag
Ir1 Ir -0.19169(9) 0.18753(7) 0.52272(5) 0.0638(3) Uani 1 1 d
Ir2 Ir 0.23809(8) 0.16863(6) 0.09755(5) 0.0515(3) Uani 1 1 d
Cl1 Cl 0.5857(8) 0.2056(7) 0.3648(5) 0.127(3) Uiso 1 1 d
Cl2 Cl 0.5389(8) 0.4162(6) 0.3319(5) 0.113(3) Uiso 1 1 d
Cl3 Cl 0.0187(15) 0.4761(13) 0.3651(9) 0.241(6) Uiso 1 1 d
Cl4 Cl 0.250(2) 0.3566(15) 0.4059(12) 0.316(10) Uiso 1 1 d
P1 P 0.0733(5) 0.1605(4) 0.1871(3) 0.0525(14) Uani 1 1 d
P2 P 0.3252(6) 0.2803(4) 0.1284(3) 0.0545(15) Uani 1 1 d
N1A N 0.0014(16) 0.1719(11) 0.3898(9) 0.054(4) Uani 1 1 d
N1B N 0.3637(16) 0.0767(10) 0.1719(8) 0.054(4) Uani 1 1 d
N2A N -0.0826(16) 0.1338(15) 0.4380(9) 0.061(5) Uani 1 1 d
N2B N 0.3955(16) -0.0232(13) 0.1897(10) 0.055(4) Uani 1 1 d
N3A N -0.2390(18) 0.0602(13) 0.5189(10) 0.070(6) Uani 1 1 d
N3B N 0.640(2) -0.1789(15) 0.3241(11) 0.086(7) Uani 1 1 d
C1A C -0.184(2) 0.3357(17) 0.4946(12) 0.072(7) Uani 1 1 d
C1B C 0.183(2) 0.2765(16) -0.0097(12) 0.070(7) Uani 1 1 d
C2A C -0.086(3) 0.2759(18) 0.5468(18) 0.111(13) Uani 1 1 d
C2B C 0.0817(18) 0.2371(14) 0.0249(11) 0.053(5) Uiso 1 1 d
C3A C -0.091(3) 0.2783(16) 0.6257(15) 0.096(10) Uani 1 1 d
C3B C 0.049(3) 0.1555(18) -0.0056(11) 0.097(9) Uani 1 1 d
C4A C -0.213(3) 0.2683(17) 0.6576(13) 0.074(7) Uani 1 1 d
C4B C 0.156(3) 0.0658(18) -0.0124(14) 0.087(8) Uani 1 1 d
C5A C -0.277(2) 0.2209(19) 0.6239(14) 0.081(8) Uani 1 1 d
C5B C 0.274(2) 0.0489(13) 0.0396(11) 0.063(6) Uani 1 1 d
C6A C -0.370(2) 0.2546(19) 0.5726(14) 0.080(7) Uiso 1 1 d
C6B C 0.363(2) 0.0902(16) 0.0209(15) 0.075(7) Uani 1 1 d
C7A C -0.409(3) 0.366(2) 0.5396(14) 0.095(9) Uani 1 1 d
C7B C 0.374(2) 0.1604(16) -0.0491(14) 0.072(7) Uani 1 1 d
C8A C -0.305(3) 0.4109(17) 0.5172(19) 0.113(11) Uani 1 1 d
C8B C 0.2668(19) 0.2380(17) -0.0728(11) 0.063(6) Uani 1 1 d
C11A C -0.095(2) 0.0570(14) 0.4192(12) 0.054(5) Uani 1 1 d
C11B C 0.487(3) -0.0548(14) 0.2419(16) 0.080(8) Uani 1 1 d
C12A C -0.018(2) 0.0305(13) 0.3607(11) 0.058(6) Uani 1 1 d
C12B C 0.505(2) 0.0251(17) 0.2646(12) 0.065(7) Uani 1 1 d
C13A C 0.0390(18) 0.1102(15) 0.3443(12) 0.061(6) Uani 1 1 d
C13B C 0.426(2) 0.1105(15) 0.2236(11) 0.067(6) Uani 1 1 d
C14A C 0.1298(18) 0.1262(14) 0.2809(11) 0.057(6) Uani 1 1 d
C14B C 0.4002(19) 0.2131(14) 0.2159(10) 0.053(5) Uani 1 1 d
C21A C -0.185(2) 0.0116(14) 0.4653(12) 0.063(6) Uani 1 1 d
C21B C 0.553(3) -0.1628(15) 0.2741(18) 0.107(12) Uani 1 1 d
C22A C -0.217(2) -0.0676(15) 0.4475(13) 0.075(7) Uani 1 1 d
C22B C 0.520(3) -0.2311(17) 0.2458(16) 0.100(10) Uani 1 1 d
C23A C -0.304(2) -0.0997(16) 0.4920(16) 0.081(8) Uani 1 1 d
C23B C 0.580(3) -0.3265(19) 0.2692(18) 0.106(10) Uani 1 1 d
C24A C -0.357(2) -0.058(2) 0.5495(16) 0.080(8) Uani 1 1 d
C24B C 0.673(3) -0.3522(16) 0.3223(17) 0.096(10) Uani 1 1 d
C25A C -0.329(2) 0.0221(18) 0.5636(12) 0.076(8) Uani 1 1 d
C25B C 0.698(3) -0.276(3) 0.344(2) 0.126(12) Uani 1 1 d
C31A C 0.006(2) 0.0598(14) 0.1873(11) 0.053(5) Uani 1 1 d
C31B C 0.2462(19) 0.4054(14) 0.1447(12) 0.053(5) Uani 1 1 d
C32A C -0.126(2) 0.0681(15) 0.2036(12) 0.063(6) Uani 1 1 d
C32B C 0.310(2) 0.4552(18) 0.1775(17) 0.094(9) Uani 1 1 d
C33A C -0.170(3) -0.0126(19) 0.2086(13) 0.086(9) Uani 1 1 d
C33B C 0.241(3) 0.5432(17) 0.1967(14) 0.081(8) Uani 1 1 d
C34A C -0.085(2) -0.1016(16) 0.1992(14) 0.074(7) Uani 1 1 d
C34B C 0.127(3) 0.5943(15) 0.1758(15) 0.087(9) Uani 1 1 d
C35A C 0.044(2) -0.1116(13) 0.1838(11) 0.055(5) Uani 1 1 d
C35B C 0.064(2) 0.5485(19) 0.1368(12) 0.079(7) Uani 1 1 d
C36A C 0.088(2) -0.0279(17) 0.1788(14) 0.072(7) Uani 1 1 d
C36B C 0.121(2) 0.4553(17) 0.1225(13) 0.073(7) Uani 1 1 d
C41A C -0.064(2) 0.2705(16) 0.1881(13) 0.069(7) Uani 1 1 d
C41B C 0.455(2) 0.296(2) 0.0684(15) 0.098(11) Uani 1 1 d
C42A C -0.071(2) 0.3429(16) 0.2294(13) 0.063(6) Uani 1 1 d
C42B C 0.446(2) 0.3758(17) 0.0104(12) 0.067(6) Uani 1 1 d
C43A C -0.167(3) 0.430(2) 0.2218(18) 0.107(10) Uani 1 1 d
C43B C 0.544(2) 0.3771(17) -0.0390(15) 0.080(8) Uani 1 1 d
C44A C -0.250(4) 0.4515(16) 0.1649(19) 0.129(15) Uani 1 1 d
C44B C 0.654(2) 0.2987(17) -0.0362(12) 0.072(7) Uani 1 1 d
C45A C -0.258(2) 0.387(2) 0.1301(16) 0.093(9) Uani 1 1 d
C45B C 0.663(2) 0.2189(16) 0.0171(18) 0.101(10) Uani 1 1 d
C46A C -0.1583(19) 0.2971(15) 0.1369(11) 0.058(6) Uani 1 1 d
C46B C 0.5692(19) 0.2135(16) 0.0672(14) 0.071(7) Uani 1 1 d
C51 C 0.647(2) 0.304(2) 0.3497(15) 0.096(8) Uiso 1 1 d
C52 C 0.124(6) 0.370(4) 0.396(3) 0.22(2) Uiso 1 1 d
H1 H -0.1572 0.3547 0.4437 0.085 Uiso 1 1 d
H2 H 0.0027 0.2619 0.5242 0.140 Uiso 1 1 d
H3 H -0.0254 0.2244 0.6514 0.102 Uiso 1 1 d
H4 H -0.0820 0.3383 0.6349 0.102 Uiso 1 1 d
H5 H -0.1999 0.2378 0.7089 0.084 Uiso 1 1 d
H6 H -0.2699 0.3358 0.6586 0.084 Uiso 1 1 d
H7 H -0.2791 0.1610 0.6566 0.098 Uiso 1 1 d
H8 H -0.4334 0.2199 0.5768 0.107 Uiso 1 1 d
H9 H -0.4629 0.3807 0.5006 0.111 Uiso 1 1 d
H10 H -0.4584 0.4004 0.5785 0.111 Uiso 1 1 d
H11 H -0.2849 0.4352 0.5571 0.140 Uiso 1 1 d
H12 H -0.3344 0.4651 0.4781 0.140 Uiso 1 1 d
H13 H -0.0041 -0.0244 0.3368 0.066 Uiso 1 1 d
H14 H 0.2012 0.0643 0.2833 0.067 Uiso 1 1 d
H15 H 0.1666 0.1746 0.2887 0.067 Uiso 1 1 d
H16 H -0.1756 -0.0994 0.4054 0.092 Uiso 1 1 d
H17 H -0.3320 -0.1520 0.4801 0.098 Uiso 1 1 d
H18 H -0.4148 -0.0883 0.5828 0.097 Uiso 1 1 d
H19 H -0.3714 0.0527 0.6043 0.096 Uiso 1 1 d
H20 H -0.1844 0.1316 0.2112 0.075 Uiso 1 1 d
H21 H -0.2620 -0.0055 0.2171 0.101 Uiso 1 1 d
H22 H -0.1129 -0.1576 0.2023 0.082 Uiso 1 1 d
H23 H 0.0998 -0.1759 0.1760 0.065 Uiso 1 1 d
H24 H 0.1780 -0.0340 0.1680 0.083 Uiso 1 1 d
H25 H -0.0056 0.3295 0.2661 0.074 Uiso 1 1 d
H26 H -0.1737 0.4815 0.2470 0.115 Uiso 1 1 d
H27 H -0.3188 0.5128 0.1561 0.104 Uiso 1 1 d
H28 H -0.3331 0.4014 0.0970 0.111 Uiso 1 1 d
H29 H -0.1506 0.2499 0.1032 0.072 Uiso 1 1 d
H30 H 0.1712 0.3454 -0.0079 0.094 Uiso 1 1 d
H31 H 0.0087 0.2834 0.0447 0.071 Uiso 1 1 d
H32 H -0.0157 0.1340 0.0273 0.126 Uiso 1 1 d
H33 H 0.0081 0.1835 -0.0515 0.126 Uiso 1 1 d
H34 H 0.1245 0.0096 -0.0020 0.103 Uiso 1 1 d
H35 H 0.1825 0.0729 -0.0628 0.103 Uiso 1 1 d
H36 H 0.3009 -0.0152 0.0702 0.073 Uiso 1 1 d
H37 H 0.4457 0.0499 0.0420 0.089 Uiso 1 1 d
H38 H 0.4420 0.1880 -0.0457 0.081 Uiso 1 1 d
H39 H 0.4032 0.1214 -0.0884 0.081 Uiso 1 1 d
H40 H 0.2158 0.2156 -0.1013 0.079 Uiso 1 1 d
H41 H 0.2883 0.2914 -0.1043 0.079 Uiso 1 1 d
H42 H 0.5649 0.0225 0.3027 0.079 Uiso 1 1 d
H43 H 0.4802 0.2266 0.2195 0.064 Uiso 1 1 d
H44 H 0.3478 0.2362 0.2561 0.064 Uiso 1 1 d
H45 H 0.4483 -0.2104 0.2076 0.135 Uiso 1 1 d
H46 H 0.5580 -0.3795 0.2513 0.124 Uiso 1 1 d
H47 H 0.7231 -0.4208 0.3405 0.107 Uiso 1 1 d
H48 H 0.7694 -0.2950 0.3826 0.157 Uiso 1 1 d
H49 H 0.4033 0.4244 0.1850 0.104 Uiso 1 1 d
H50 H 0.2808 0.5729 0.2296 0.089 Uiso 1 1 d
H51 H 0.0823 0.6567 0.1866 0.089 Uiso 1 1 d
H52 H -0.0230 0.5886 0.1178 0.092 Uiso 1 1 d
H53 H 0.0721 0.4254 0.0976 0.075 Uiso 1 1 d
H54 H 0.3668 0.4326 0.0042 0.085 Uiso 1 1 d
H55 H 0.5400 0.4368 -0.0743 0.090 Uiso 1 1 d
H56 H 0.7250 0.2979 -0.0742 0.091 Uiso 1 1 d
H57 H 0.7449 0.1648 0.0222 0.107 Uiso 1 1 d
H58 H 0.5769 0.1511 0.1032 0.083 Uiso 1 1 d
H59 H 0.6959 0.3019 0.3916 0.114 Uiso 1 1 d
H60 H 0.7087 0.2985 0.3091 0.114 Uiso 1 1 d
H61 H 0.0865 0.3434 0.4514 0.213 Uiso 1 1 d
H62 H 0.1097 0.3135 0.3754 0.213 Uiso 1 1 d

loop_
_atom_site_aniso_label
_atom_site_aniso_U_11
_atom_site_aniso_U_22
_atom_site_aniso_U_33
_atom_site_aniso_U_23
_atom_site_aniso_U_13
_atom_site_aniso_U_12
Ir1 0.0804(8) 0.0554(6) 0.0546(7) -0.0097(5) 0.0075(6) -0.0222(6)
Ir2 0.0624(6) 0.0415(5) 0.0484(6) -0.0044(4) 0.0040(5) -0.0165(4)
P1 0.061(4) 0.042(3) 0.052(4) -0.004(2) 0.013(3) -0.019(3)
P2 0.071(4) 0.038(3) 0.052(4) -0.001(2) 0.002(3) -0.019(3)
N1A 0.071(12) 0.052(10) 0.034(10) -0.020(8) -0.001(9) -0.008(9)
N1B 0.093(13) 0.037(9) 0.029(9) -0.016(7) 0.024(9) -0.014(9)
N2A 0.053(11) 0.094(14) 0.036(11) 0.007(9) -0.001(9) -0.033(10)
N2B 0.043(10) 0.067(12) 0.055(12) -0.025(9) -0.002(9) -0.009(9)
N3A 0.090(14) 0.065(12) 0.062(14) 0.008(10) -0.004(12) -0.046(11)
N3B 0.087(16) 0.071(15) 0.070(15) 0.024(11) -0.009(12) -0.002(12)
C1A 0.104(19) 0.080(16) 0.042(14) -0.030(11) 0.041(13) -0.040(15)
C1B 0.084(17) 0.063(14) 0.055(15) 0.001(11) 0.016(13) -0.022(13)
C2A 0.10(2) 0.067(17) 0.18(3) -0.068(18) -0.10(2) 0.015(14)
C3A 0.18(3) 0.038(14) 0.08(2) -0.025(12) -0.01(2) -0.034(17)
C3B 0.19(3) 0.070(17) 0.026(13) 0.000(11) 0.003(16) -0.044(19)
C4A 0.085(19) 0.067(16) 0.055(16) 0.002(12) 0.001(14) -0.010(14)
C4B 0.14(3) 0.061(16) 0.060(17) -0.023(12) 0.010(17) -0.029(16)
C5A 0.069(17) 0.092(19) 0.09(2) 0.002(15) -0.013(15) -0.040(15)
C5B 0.103(19) 0.034(11) 0.039(13) -0.015(9) 0.030(13) -0.004(12)
C6B 0.049(14) 0.042(13) 0.10(2) 0.014(12) -0.016(13) 0.013(11)
C7A 0.10(2) 0.12(2) 0.071(19) -0.004(16) 0.023(16) -0.051(18)
C7B 0.048(14) 0.057(15) 0.10(2) 0.008(13) -0.013(13) -0.012(12)
C8A 0.11(2) 0.040(14) 0.16(3) -0.025(16) -0.01(2) 0.026(14)
C8B 0.048(13) 0.092(17) 0.039(13) -0.006(11) -0.002(11) -0.012(12)
C11A 0.070(15) 0.043(12) 0.054(15) -0.019(10) 0.005(12) -0.020(11)
C11B 0.10(2) 0.025(11) 0.11(2) -0.025(12) 0.028(17) -0.009(12)
C12A 0.090(17) 0.033(11) 0.051(14) -0.018(9) 0.007(12) -0.013(11)
C12B 0.061(14) 0.082(17) 0.048(14) 0.014(12) 0.001(11) -0.034(13)
C13A 0.047(13) 0.058(14) 0.064(16) -0.008(11) -0.006(11) 0.000(11)
C13B 0.104(19) 0.046(13) 0.042(14) 0.004(10) 0.006(13) -0.018(12)
C14A 0.049(12) 0.047(12) 0.069(15) 0.012(10) 0.013(11) -0.022(10)
C14B 0.068(14) 0.054(13) 0.042(13) -0.026(9) -0.002(11) -0.016(11)
C21A 0.104(18) 0.036(12) 0.042(14) -0.020(9) 0.002(13) -0.005(12)
C21B 0.15(3) 0.018(11) 0.12(3) -0.004(14) 0.05(2) -0.004(15)
C22A 0.093(18) 0.037(12) 0.076(18) -0.002(11) 0.008(15) 0.001(12)
C22B 0.13(2) 0.038(14) 0.11(2) -0.011(14) 0.031(19) -0.005(15)
C23A 0.096(19) 0.044(13) 0.09(2) 0.013(13) 0.019(16) -0.031(13)
C23B 0.15(3) 0.054(17) 0.11(3) -0.015(16) 0.05(2) -0.040(19)
C24A 0.069(17) 0.076(18) 0.09(2) 0.008(15) -0.013(15) -0.033(14)
C24B 0.15(3) 0.019(11) 0.10(2) 0.006(13) 0.04(2) -0.018(15)
C25A 0.089(18) 0.072(16) 0.042(15) -0.002(12) 0.035(13) -0.005(14)
C25B 0.12(3) 0.09(2) 0.15(3) 0.02(2) -0.02(2) -0.03(2)
C31A 0.061(14) 0.053(13) 0.040(13) -0.011(9) 0.002(11) -0.009(11)
C31B 0.043(12) 0.037(11) 0.068(15) 0.003(10) 0.007(11) -0.008(10)
C32A 0.083(17) 0.063(14) 0.052(15) -0.027(11) 0.025(12) -0.032(13)
C32B 0.09(2) 0.064(17) 0.12(3) -0.013(16) 0.034(18) -0.036(15)
C33A 0.15(3) 0.08(2) 0.068(16) -0.017(14) -0.005(18) -0.09(2)
C33B 0.12(2) 0.045(14) 0.09(2) -0.036(13) 0.043(17) -0.025(14)
C34A 0.080(18) 0.049(14) 0.094(19) 0.010(12) -0.035(15) -0.028(13)
C34B 0.13(3) 0.025(12) 0.080(19) 0.012(11) 0.031(18) -0.017(15)
C35A 0.076(16) 0.039(11) 0.060(14) -0.018(9) -0.012(12) -0.023(11)
C35B 0.10(2) 0.080(18) 0.040(15) -0.007(12) 0.043(14) -0.023(15)
C36A 0.081(17) 0.057(15) 0.081(18) 0.005(12) -0.005(14) -0.036(13)
C36B 0.10(2) 0.057(14) 0.071(18) -0.015(12) 0.014(15) -0.042(14)
C41A 0.049(14) 0.070(15) 0.079(18) 0.008(13) 0.016(13) -0.025(12)
C41B 0.055(15) 0.12(2) 0.11(2) 0.064(18) -0.033(15) -0.062(16)
C42A 0.059(14) 0.057(14) 0.080(17) -0.033(12) 0.017(12) -0.022(12)
C42B 0.074(16) 0.080(16) 0.056(15) -0.015(12) 0.005(13) -0.035(13)
C43A 0.14(3) 0.08(2) 0.09(2) -0.008(17) -0.01(2) -0.013(19)
C43B 0.057(15) 0.064(15) 0.11(2) -0.015(14) 0.035(14) -0.013(12)
C44A 0.23(4) 0.015(12) 0.11(3) -0.027(13) 0.03(3) 0.008(17)
C44B 0.078(17) 0.070(16) 0.056(15) 0.011(12) 0.015(13) -0.027(13)
C45A 0.060(16) 0.09(2) 0.10(2) 0.028(17) 0.014(14) -0.008(15)
C45B 0.073(18) 0.042(14) 0.16(3) -0.010(16) 0.021(18) 0.004(12)
C46A 0.039(12) 0.075(15) 0.048(14) -0.017(11) 0.009(10) -0.001(11)
C46B 0.038(13) 0.068(15) 0.10(2) -0.020(13) 0.010(13) 0.000(11)

loop_
_atom_type_symbol
_atom_type_description
_atom_type_scat_dispersion_real
_atom_type_scat_dispersion_imag
_atom_type_scat_source
C C 0.0033 0.0016 'International Tables Vol C Tables 4.2.6.8 and 6.1.1.4'
H H 0.0000 0.0000 'International Tables Vol C Tables 4.2.6.8 and 6.1.1.4'
N N 0.0061 0.0033 'International Tables Vol C Tables 4.2.6.8 and 6.1.1.4'
Ir Ir -1.4442 7.9887 'International Tables Vol C Tables 4.2.6.8 and 6.1.1.4'
Cl Cl 0.1484 0.1585 'International Tables Vol C Tables 4.2.6.8 and 6.1.1.4'
P P 0.1023 0.0942 'International Tables Vol C Tables 4.2.6.8 and 6.1.1.4'

loop_
_geom_angle_atom_site_label_1
_geom_angle_atom_site_label_2
_geom_angle_atom_site_label_3
_geom_angle
N2A Ir1 N3A 76.6(8)
N2A Ir1 C5A 168.5(8)
N3A Ir1 C5A 101.0(9)
N2A Ir1 C2A 98.9(11)
N3A Ir1 C2A 158.7(8)
C5A Ir1 C2A 79.3(11)
N2A Ir1 C6A 152.6(9)
N3A Ir1 C6A 92.7(9)
C5A Ir1 C6A 37.6(8)
C2A Ir1 C6A 99.6(11)
N2A Ir1 C1A 97.8(8)
N3A Ir1 C1A 160.3(8)
C5A Ir1 C1A 88.2(9)
C2A Ir1 C1A 40.0(9)
C6A Ir1 C1A 83.9(9)
N1B Ir2 C2B 165.3(7)
N1B Ir2 C5B 87.9(7)
C2B Ir2 C5B 83.7(8)
N1B Ir2 C6B 84.3(7)
C2B Ir2 C6B 95.7(8)
C5B Ir2 C6B 35.5(8)
N1B Ir2 C1B 153.7(7)
C2B Ir2 C1B 38.5(7)
C5B Ir2 C1B 88.9(8)
C6B Ir2 C1B 78.1(8)
N1B Ir2 P2 80.5(5)
C2B Ir2 P2 113.2(6)
C5B Ir2 P2 143.8(7)
C6B Ir2 P2 108.8(7)
C1B Ir2 P2 86.8(6)
N1B Ir2 P1 88.0(5)
C2B Ir2 P1 83.3(6)
C5B Ir2 P1 109.1(7)
C6B Ir2 P1 143.8(7)
C1B Ir2 P1 117.6(6)
P2 Ir2 P1 104.7(2)
C41A P1 C14A 104.2(11)
C41A P1 C31A 104.9(10)
C14A P1 C31A 99.0(9)
C41A P1 Ir2 118.5(7)
C14A P1 Ir2 113.3(6)
C31A P1 Ir2 114.6(7)
C41B P2 C31B 102.4(12)
C41B P2 C14B 104.7(10)
C31B P2 C14B 104.0(10)
C41B P2 Ir2 112.1(11)
C31B P2 Ir2 129.3(8)
C14B P2 Ir2 101.9(6)
C13A N1A N2A 103.8(18)
N2B N1B C13B 107.9(15)
N2B N1B Ir2 128.0(13)
C13B N1B Ir2 123.7(12)
C11A N2A N1A 110.8(19)
C11A N2A Ir1 118.5(15)
N1A N2A Ir1 130.5(15)
N1B N2B C11B 107.8(16)
C21A N3A C25A 115(2)
C21A N3A Ir1 116.4(15)
C25A N3A Ir1 128.0(18)
C21B N3B C25B 110(3)
C2A C1A C8A 122(2)
C2A C1A Ir1 69.5(13)
C8A C1A Ir1 112.3(17)
C2B C1B C8B 124(2)
C2B C1B Ir2 65.7(11)
C8B C1B Ir2 111.2(14)
C1A C2A C3A 125(2)
C1A C2A Ir1 70.5(12)
C3A C2A Ir1 111(2)
C1B C2B C3B 120(2)
C1B C2B Ir2 75.8(12)
C3B C2B Ir2 109.1(14)
C4A C3A C2A 110(3)
C4B C3B C2B 116(2)
C5A C4A C3A 119(2)
C3B C4B C5B 113(2)
C6A C5A C4A 133(2)
C6A C5A Ir1 72.0(16)
C4A C5A Ir1 112.8(18)
C6B C5B C4B 123(2)
C6B C5B Ir2 72.3(15)
C4B C5B Ir2 110.8(13)
C5A C6A C7A 116(2)
C5A C6A Ir1 70.4(16)
C7A C6A Ir1 106.6(16)
C5B C6B C7B 127(2)
C5B C6B Ir2 72.2(15)
C7B C6B Ir2 110.5(15)
C8A C7A C6A 118(2)
C8B C7B C6B 118.0(19)
C7A C8A C1A 112(2)
C7B C8B C1B 112.5(18)
N2A C11A C12A 112(2)
N2A C11A C21A 116(2)
C12A C11A C21A 132.2(19)
N2B C11B C12B 110.6(19)
N2B C11B C21B 125(2)
C12B C11B C21B 125(3)
C11A C12A C13A 100.5(17)
C11B C12B C13B 107(2)
N1A C13A C12A 112.6(19)
N1A C13A C14A 121(2)
C12A C13A C14A 126.4(19)
C12B C13B C14B 138(2)
C12B C13B N1B 105.6(18)
C14B C13B N1B 116.6(17)
C13A C14A P1 120.0(14)
C13B C14B P2 112.1(14)
N3A C21A C22A 125(2)
N3A C21A C11A 112.7(19)
C22A C21A C11A 122(2)
N3B C21B C22B 128(2)
N3B C21B C11B 116(3)
C22B C21B C11B 116(3)
C23A C22A C21A 116(2)
C23B C22B C21B 119(3)
C24A C23A C22A 122(2)
C22B C23B C24B 118(3)
C23A C24A C25A 120(2)
C25B C24B C23B 117(2)
C24A C25A N3A 121(2)
N3B C25B C24B 129(3)
C36A C31A C32A 119(2)
C36A C31A P1 117.0(17)
C32A C31A P1 123.5(15)
C36B C31B C32B 118(2)
C36B C31B P2 120.4(18)
C32B C31B P2 121.3(17)
C33A C32A C31A 121(2)
C33B C32B C31B 118(2)
C34A C33A C32A 119(2)
C34B C33B C32B 125(3)
C33A C34A C35A 121(2)
C33B C34B C35B 116(2)
C34A C35A C36A 119.6(19)
C36B C35B C34B 122(2)
C31A C36A C35A 120(2)
C35B C36B C31B 119(2)
C46A C41A C42A 115(2)
C46A C41A P1 120.6(19)
C42A C41A P1 123.3(18)
C42B C41B C46B 114(2)
C42B C41B P2 125(2)
C46B C41B P2 119.4(17)
C43A C42A C41A 122(2)
C43B C42B C41B 122(2)
C42A C43A C44A 117(3)
C44B C43B C42B 122(2)
C45A C44A C43A 123(3)
C45B C44B C43B 118(2)
C44A C45A C46A 118(3)
C46B C45B C44B 123(2)
C41A C46A C45A 123(2)
C45B C46B C41B 121(2)
Cl2 C51 Cl1 115.4(16)
Cl4 C52 Cl3 125(4)

loop_
_geom_bond_atom_site_label_1
_geom_bond_atom_site_label_2
_geom_bond_distance
Ir1 N2A 2.046(19)
Ir1 N3A 2.099(18)
Ir1 C5A 2.12(3)
Ir1 C2A 2.13(2)
Ir1 C6A 2.14(3)
Ir1 C1A 2.15(2)
Ir2 N1B 2.017(16)
Ir2 C2B 2.148(19)
Ir2 C5B 2.15(2)
Ir2 C6B 2.15(3)
Ir2 C1B 2.28(2)
Ir2 P2 2.322(6)
Ir2 P1 2.400(6)
Cl1 C51 1.73(3)
Cl2 C51 1.68(3)
Cl3 C52 1.64(5)
Cl4 C52 1.37(5)
P1 C41A 1.83(2)
P1 C14A 1.83(2)
P1 C31A 1.85(2)
P2 C41B 1.80(2)
P2 C31B 1.83(2)
P2 C14B 1.85(2)
N1A C13A 1.31(2)
N1A N2A 1.41(2)
N1B N2B 1.36(2)
N1B C13B 1.47(3)
N2A C11A 1.29(2)
N2B C11B 1.37(3)
N3A C21A 1.34(3)
N3A C25A 1.43(3)
N3B C21B 1.34(4)
N3B C25B 1.34(3)
C1A C2A 1.46(3)
C1A C8A 1.53(3)
C1B C2B 1.47(3)
C1B C8B 1.53(3)
C2A C3A 1.48(4)
C2B C3B 1.57(3)
C3A C4A 1.47(4)
C3B C4B 1.48(3)
C4A C5A 1.39(3)
C4B C5B 1.62(3)
C5A C6A 1.38(3)
C5B C6B 1.31(3)
C6A C7A 1.55(3)
C6B C7B 1.52(3)
C7A C8A 1.49(4)
C7B C8B 1.39(3)
C11A C12A 1.38(3)
C11A C21A 1.49(3)
C11B C12B 1.39(3)
C11B C21B 1.53(3)
C12A C13A 1.46(3)
C12B C13B 1.39(3)
C13A C14A 1.53(3)
C13B C14B 1.41(3)
C21A C22A 1.41(3)
C21B C22B 1.37(4)
C22A C23A 1.37(3)
C22B C23B 1.33(3)
C23A C24A 1.34(3)
C23B C24B 1.41(4)
C24A C25A 1.38(3)
C24B C25B 1.36(4)
C31A C36A 1.34(3)
C31A C32A 1.45(3)
C31B C36B 1.40(3)
C31B C32B 1.41(3)
C32A C33A 1.40(3)
C32B C33B 1.37(3)
C33A C34A 1.38(3)
C33B C34B 1.30(3)
C34A C35A 1.41(3)
C34B C35B 1.42(4)
C35A C36A 1.44(3)
C35B C36B 1.37(3)
C41A C46A 1.38(3)
C41A C42A 1.41(3)
C41B C42B 1.41(3)
C41B C46B 1.44(3)
C42A C43A 1.37(3)
C42B C43B 1.38(3)
C43A C44A 1.39(4)
C43B C44B 1.37(3)
C44A C45A 1.28(4)
C44B C45B 1.36(3)
C45A C46A 1.41(3)
C45B C46B 1.36(3)
